data_7048840
loop_
_publ_author_name
'Lin, Jian'
'Liu, Qi'
'Yue, Zenghui'
'Diefenbach, Kariem'
'Cheng, Liwei'
'Lin, Yuejian'
'Wang, Jian-Qiang'

_publ_section_title
;
 Expansion of the structural diversity of f-element bearing molybdate
 iodates: synthesis, structures, and optical properties.
;
_journal_issue 15
_journal_name_full 'Dalton transactions (Cambridge, England : 2003)'
_journal_page_first 4823
_journal_page_last 4829
_journal_paper_doi 10.1039/c8dt05120h
_journal_volume 48
_journal_year 2019
_chemical_formula_moiety DyIMo2O12
_chemical_formula_sum 'Dy I Mo2 O12'
_chemical_formula_weight 673.28
_chemical_melting_point ?
_chemical_name_common 'Dysprosium molybdate iodate'
_space_group_crystal_system monoclinic
_space_group_IT_number 14
_space_group_name_Hall '-P 2yn'
_space_group_name_H-M_alt 'P 1 21/n 1'
_symmetry_space_group_name_Hall '-P 2yn'
_symmetry_space_group_name_H-M 'P 1 21/n 1'
_audit_creation_method SHELXL-2014/7
_audit_update_record
;
2018-12-20 deposited with the CCDC.
2019-02-01 downloaded from the CCDC.
;
_cell_angle_alpha 90
_cell_angle_beta 92.2852(17)
_cell_angle_gamma 90
_cell_formula_units_Z 4
_cell_length_a 7.5804(4)
_cell_length_b 11.3583(6)
_cell_length_c 11.2975(6)
_cell_measurement_reflns_used 2240
_cell_measurement_temperature 173(2)
_cell_measurement_theta_max 27.569
_cell_measurement_theta_min 3.179
_cell_volume 971.95(9)
_computing_cell_refinement 'Bruker SAINT'
_computing_data_collection 'Bruker APEX2'
_computing_data_reduction 'Bruker SAINT'
_computing_molecular_graphics 'Bruker SHELXTL'
_computing_publication_material 'Bruker SHELXTL'
_computing_structure_refinement 'SHELXL-2014/7 (Sheldrick, 2014)'
_diffrn_ambient_temperature 173(2)
_diffrn_measured_fraction_theta_full 0.999
_diffrn_measured_fraction_theta_max 1.000
_diffrn_measurement_device_type 'Bruker APEX-II'
_diffrn_measurement_method '0.5 wide w/ exposures'
_diffrn_radiation_type MoK\a
_diffrn_radiation_wavelength 0.71073
_diffrn_reflns_av_R_equivalents 0.0426
_diffrn_reflns_av_unetI/netI 0.0245
_diffrn_reflns_Laue_measured_fraction_full 0.999
_diffrn_reflns_Laue_measured_fraction_max 1.000
_diffrn_reflns_limit_h_max 9
_diffrn_reflns_limit_h_min -9
_diffrn_reflns_limit_k_max 14
_diffrn_reflns_limit_k_min -14
_diffrn_reflns_limit_l_max 14
_diffrn_reflns_limit_l_min -14
_diffrn_reflns_number 21531
_diffrn_reflns_point_group_measured_fraction_full 0.999
_diffrn_reflns_point_group_measured_fraction_max 1.000
_diffrn_reflns_theta_full 25.242
_diffrn_reflns_theta_max 27.569
_diffrn_reflns_theta_min 3.179
_diffrn_source 'Turbo X-ray Source'
_exptl_absorpt_coefficient_mu 13.383
_exptl_absorpt_correction_T_max 0.765
_exptl_absorpt_correction_T_min 0.531
_exptl_absorpt_correction_type multi-scan
_exptl_absorpt_process_details SHELTXPREP
_exptl_crystal_colour Colorless
_exptl_crystal_density_diffrn 4.601
_exptl_crystal_density_meas ?
_exptl_crystal_density_method 'Not measured'
_exptl_crystal_description Tablet
_exptl_crystal_F_000 1196
_exptl_crystal_size_max 0.08
_exptl_crystal_size_mid 0.04
_exptl_crystal_size_min 0.02
_refine_diff_density_max 1.139
_refine_diff_density_min -1.161
_refine_diff_density_rms 0.260
_refine_ls_extinction_method none
_refine_ls_goodness_of_fit_ref 1.129
_refine_ls_hydrogen_treatment undef
_refine_ls_matrix_type full
_refine_ls_number_parameters 145
_refine_ls_number_reflns 2240
_refine_ls_number_restraints 0
_refine_ls_restrained_S_all 1.129
_refine_ls_R_factor_all 0.0284
_refine_ls_R_factor_gt 0.0219
_refine_ls_shift/su_max 0.001
_refine_ls_shift/su_mean 0.000
_refine_ls_structure_factor_coef Fsqd
_refine_ls_weighting_details 'w=1/[\s^2^(Fo^2^)+(0.0203P)^2^+3.8795P] where P=(Fo^2^+2Fc^2^)/3'
_refine_ls_weighting_scheme calc
_refine_ls_wR_factor_gt 0.0474
_refine_ls_wR_factor_ref 0.0489
_reflns_Friedel_coverage 0.000
_reflns_number_gt 1990
_reflns_number_total 2240
_reflns_threshold_expression 'I > 2\s(I)'
_cod_data_source_file c8dt05120h2.cif
_cod_data_source_block Dy
_cod_depositor_comments
;
The following automatic conversions were performed:

'_chemical_melting_point' value 'N/A' was changed to '?' - the value
is undefined or not given.

'_exptl_crystal_density_meas' value 'Not measured' was changed to '?'
- the value is perceived as not measured.

Automatic conversion script
Id: cif_fix_values 4973 2017-02-22 13:04:09Z antanas 

 Adding full bibliography for 7048837--7048847.cif.
;
_cod_database_code 7048840
_shelx_shelxl_version_number 2014/7
_shelx_space_group_comment
;
The symmetry employed for this shelxl refinement is uniquely defined
by the following loop, which should always be used as a source of
symmetry information in preference to the above space-group names.
They are only intended as comments.
;

loop_
_space_group_symop_operation_xyz
'x, y, z'
'-x+1/2, y+1/2, -z+1/2'
'-x, -y, -z'
'x-1/2, -y-1/2, z-1/2'

loop_
_atom_site_label
_atom_site_type_symbol
_atom_site_fract_x
_atom_site_fract_y
_atom_site_fract_z
_atom_site_U_iso_or_equiv
_atom_site_adp_type
_atom_site_occupancy
_atom_site_site_symmetry_order
_atom_site_calc_flag
Dy1 Dy 0.58060(3) 0.25560(2) 0.11580(2) 0.00720(7) Uani 1 1 d
I1 I 0.38717(4) 0.10851(3) 0.40068(3) 0.01108(9) Uani 1 1 d
Mo1 Mo 0.59865(6) 0.59665(4) 0.20227(4) 0.00778(10) Uani 1 1 d
Mo2 Mo 0.63734(6) 0.91142(4) 0.16802(4) 0.00760(10) Uani 1 1 d
O1 O 0.7063(5) 0.7506(3) 0.2196(3) 0.0093(7) Uani 1 1 d
O2 O 0.6522(5) 0.4363(3) 0.1976(3) 0.0102(7) Uani 1 1 d
O3 O 0.6968(5) 1.0718(3) 0.1604(3) 0.0105(7) Uani 1 1 d
O4 O 0.4961(5) 0.6223(3) 0.0639(3) 0.0132(8) Uani 1 1 d
O5 O 0.5444(5) 0.8718(3) 0.0309(3) 0.0148(8) Uani 1 1 d
O6 O 0.3416(5) 0.2132(3) 0.5169(3) 0.0155(8) Uani 1 1 d
O7 O 0.6182(5) 0.0748(3) 0.4368(3) 0.0149(8) Uani 1 1 d
O8 O 0.4255(5) 0.6028(3) 0.2928(3) 0.0186(9) Uani 1 1 d
O9 O 0.4557(5) 0.9232(3) 0.2520(3) 0.0181(8) Uani 1 1 d
O10 O 0.2865(6) 0.3140(4) 0.1071(4) 0.0324(12) Uani 1 1 d
OW1 O 0.4201(5) 0.2129(4) 0.2848(3) 0.0205(9) Uani 1 1 d
OW2 O 0.9000(6) 0.8965(3) 0.0594(4) 0.0226(9) Uani 1 1 d

loop_
_atom_site_aniso_label
_atom_site_aniso_U_11
_atom_site_aniso_U_22
_atom_site_aniso_U_33
_atom_site_aniso_U_23
_atom_site_aniso_U_13
_atom_site_aniso_U_12
Dy1 0.00922(13) 0.00547(12) 0.00677(12) -0.00017(8) -0.00145(8) -0.00006(9)
I1 0.00979(17) 0.01312(18) 0.01030(17) -0.00013(12) 0.00018(12) -0.00050(12)
Mo1 0.0087(2) 0.0040(2) 0.0103(2) 0.00059(16) -0.00415(16) -0.00001(16)
Mo2 0.0099(2) 0.0042(2) 0.0084(2) -0.00074(16) -0.00369(16) 0.00010(16)
O1 0.0123(18) 0.0049(17) 0.0103(18) 0.0033(13) -0.0044(14) -0.0002(14)
O2 0.0126(18) 0.0071(17) 0.0106(17) 0.0008(14) -0.0032(14) 0.0009(14)
O3 0.0143(19) 0.0064(17) 0.0103(17) -0.0001(14) -0.0068(14) 0.0016(14)
O4 0.0132(19) 0.0105(19) 0.0154(19) 0.0018(14) -0.0064(14) -0.0008(15)
O5 0.021(2) 0.0068(18) 0.016(2) -0.0018(14) -0.0101(15) 0.0004(15)
O6 0.017(2) 0.0140(19) 0.016(2) -0.0062(15) 0.0052(16) -0.0011(16)
O7 0.0100(19) 0.018(2) 0.0168(19) -0.0009(16) -0.0036(14) 0.0025(15)
O8 0.017(2) 0.018(2) 0.021(2) 0.0025(16) 0.0024(16) 0.0016(16)
O9 0.016(2) 0.016(2) 0.023(2) -0.0015(17) 0.0062(16) -0.0010(16)
O10 0.019(2) 0.056(3) 0.022(2) 0.020(2) 0.0074(18) 0.022(2)
OW1 0.018(2) 0.028(2) 0.016(2) 0.0120(17) 0.0025(16) 0.0003(18)
OW2 0.030(2) 0.019(2) 0.019(2) -0.0019(17) 0.0042(17) 0.0039(18)

loop_
_atom_type_symbol
_atom_type_description
_atom_type_scat_dispersion_real
_atom_type_scat_dispersion_imag
_atom_type_scat_source
O O 0.0106 0.0060 'International Tables Vol C Tables 4.2.6.8 and 6.1.1.4'
Mo Mo -1.6832 0.6857 'International Tables Vol C Tables 4.2.6.8 and 6.1.1.4'
I I -0.4742 1.8119 'International Tables Vol C Tables 4.2.6.8 and 6.1.1.4'
Dy Dy -0.1892 4.4098 'International Tables Vol C Tables 4.2.6.8 and 6.1.1.4'

loop_
_geom_angle_atom_site_label_1
_geom_angle_atom_site_label_2
_geom_angle_atom_site_label_3
_geom_angle
_geom_angle_site_symmetry_1
_geom_angle_site_symmetry_3
O2 Dy1 O3 129.37(12) . 1_545
O2 Dy1 O10 88.43(16) . .
O3 Dy1 O10 128.53(15) 1_545 .
O2 Dy1 O6 82.33(13) . 4_665
O3 Dy1 O6 85.35(13) 1_545 4_665
O10 Dy1 O6 139.91(14) . 4_665
O2 Dy1 OW1 88.82(14) . .
O3 Dy1 OW1 80.91(13) 1_545 .
O10 Dy1 OW1 64.38(14) . .
O6 Dy1 OW1 153.28(14) 4_665 .
O2 Dy1 O5 154.80(12) . 3_665
O3 Dy1 O5 74.88(12) 1_545 3_665
O10 Dy1 O5 77.81(16) . 3_665
O6 Dy1 O5 94.62(14) 4_665 3_665
OW1 Dy1 O5 103.67(14) . 3_665
O2 Dy1 O1 64.70(11) . 2_645
O3 Dy1 O1 64.81(11) 1_545 2_645
O10 Dy1 O1 130.56(14) . 2_645
O6 Dy1 O1 79.55(13) 4_665 2_645
OW1 Dy1 O1 73.88(13) . 2_645
O5 Dy1 O1 139.56(11) 3_665 2_645
O2 Dy1 O4 82.84(11) . 3_665
O3 Dy1 O4 138.53(12) 1_545 3_665
O10 Dy1 O4 67.46(13) . 3_665
O6 Dy1 O4 72.70(12) 4_665 3_665
OW1 Dy1 O4 131.27(13) . 3_665
O5 Dy1 O4 72.43(12) 3_665 3_665
O1 Dy1 O4 139.70(11) 2_645 3_665
O2 Dy1 Mo1 94.28(8) . 2_645
O3 Dy1 Mo1 35.10(8) 1_545 2_645
O10 Dy1 Mo1 142.29(10) . 2_645
O6 Dy1 Mo1 77.53(9) 4_665 2_645
OW1 Dy1 Mo1 78.06(10) . 2_645
O5 Dy1 Mo1 109.56(9) 3_665 2_645
O1 Dy1 Mo1 30.01(7) 2_645 2_645
O4 Dy1 Mo1 150.21(9) 3_665 2_645
OW1 I1 O6 97.55(18) . .
OW1 I1 O7 98.18(18) . .
O6 I1 O7 100.64(17) . .
O8 Mo1 O4 101.86(18) . .
O8 Mo1 O2 103.36(17) . .
O4 Mo1 O2 103.13(16) . .
O8 Mo1 O1 103.59(17) . .
O4 Mo1 O1 96.36(16) . .
O2 Mo1 O1 142.44(15) . .
O8 Mo1 O3 97.05(16) . 2_645
O4 Mo1 O3 160.85(16) . 2_645
O2 Mo1 O3 75.10(14) . 2_645
O1 Mo1 O3 76.06(13) . 2_645
O8 Mo1 Mo2 103.57(13) . 2_645
O4 Mo1 Mo2 139.93(12) . 2_645
O2 Mo1 Mo2 40.79(10) . 2_645
O1 Mo1 Mo2 107.03(10) . 2_645
O3 Mo1 Mo2 34.34(9) 2_645 2_645
O8 Mo1 Dy1 98.99(13) . 2_655
O4 Mo1 Dy1 133.99(12) . 2_655
O2 Mo1 Dy1 111.24(10) . 2_655
O1 Mo1 Dy1 38.59(10) . 2_655
O3 Mo1 Dy1 37.85(9) 2_645 2_655
Mo2 Mo1 Dy1 71.008(12) 2_645 2_655
O9 Mo2 O5 102.03(19) . .
O9 Mo2 O3 98.61(17) . .
O5 Mo2 O3 107.45(16) . .
O9 Mo2 O1 96.77(17) . .
O5 Mo2 O1 96.69(15) . .
O3 Mo2 O1 147.81(15) . .
O9 Mo2 O2 100.78(16) . 2_655
O5 Mo2 O2 156.44(16) . 2_655
O3 Mo2 O2 74.68(14) . 2_655
O1 Mo2 O2 74.76(13) . 2_655
O9 Mo2 OW2 177.16(17) . .
O5 Mo2 OW2 80.79(17) . .
O3 Mo2 OW2 80.72(15) . .
O1 Mo2 OW2 82.53(14) . .
O2 Mo2 OW2 76.38(14) 2_655 .
O9 Mo2 Mo1 101.32(13) . 2_655
O5 Mo2 Mo1 143.08(13) . 2_655
O3 Mo2 Mo1 40.62(10) . 2_655
O1 Mo2 Mo1 108.49(10) . 2_655
O2 Mo2 Mo1 34.09(9) 2_655 2_655
OW2 Mo2 Mo1 76.36(10) . 2_655
Mo1 O1 Mo2 134.26(19) . .
Mo1 O1 Dy1 111.40(14) . 2_655
Mo2 O1 Dy1 111.44(14) . 2_655
Mo1 O2 Mo2 105.13(15) . 2_645
Mo1 O2 Dy1 146.24(18) . .
Mo2 O2 Dy1 108.55(14) 2_645 .
Mo2 O3 Mo1 105.04(15) . 2_655
Mo2 O3 Dy1 142.65(18) . 1_565
Mo1 O3 Dy1 107.05(14) 2_655 1_565
Mo1 O4 Dy1 154.07(19) . 3_665
Mo2 O5 Dy1 156.9(2) . 3_665
I1 O6 Dy1 129.37(19) . 4_566
I1 OW1 Dy1 145.1(2) . .

loop_
_geom_bond_atom_site_label_1
_geom_bond_atom_site_label_2
_geom_bond_distance
_geom_bond_site_symmetry_2
Dy1 O2 2.307(3) .
Dy1 O3 2.314(3) 1_545
Dy1 O10 2.324(4) .
Dy1 O6 2.338(4) 4_665
Dy1 OW1 2.355(4) .
Dy1 O5 2.370(3) 3_665
Dy1 O1 2.415(3) 2_645
Dy1 O4 2.508(4) 3_665
Dy1 Mo1 3.6052(5) 2_645
I1 OW1 1.791(4) .
I1 O6 1.815(4) .
I1 O7 1.823(4) .
Mo1 O8 1.697(4) .
Mo1 O4 1.742(4) .
Mo1 O2 1.867(3) .
Mo1 O1 1.937(3) .
Mo1 O3 2.168(3) 2_645
Mo1 Mo2 3.2164(6) 2_645
Mo1 Dy1 3.6052(5) 2_655
Mo2 O9 1.709(4) .
Mo2 O5 1.735(3) .
Mo2 O3 1.879(3) .
Mo2 O1 1.980(3) .
Mo2 O2 2.177(3) 2_655
Mo2 OW2 2.387(4) .
Mo2 Mo1 3.2164(6) 2_655
O1 Dy1 2.415(3) 2_655
O2 Mo2 2.176(3) 2_645
O3 Mo1 2.168(3) 2_655
O3 Dy1 2.314(3) 1_565
O4 Dy1 2.508(4) 3_665
O5 Dy1 2.370(3) 3_665
O6 Dy1 2.338(4) 4_566
